data_7152217
loop_
_publ_author_name
'Fedoseyenko, Dmytro'
'Raghuraman, Arjun'
'Ko, Eunhwa'
'Burgess, Kevin'

_publ_section_title
;
 Omegatides: constrained analogs of peptide primary sequence.
;
_journal_issue 5
_journal_name_full 'Organic &amp; biomolecular chemistry'
_journal_page_first 921
_journal_page_last 924
_journal_paper_doi 10.1039/c2ob06692k
_journal_volume 10
_journal_year 2012
_chemical_absolute_configuration rm
_chemical_formula_sum 'C11 H18 N2 O3'
_chemical_formula_weight 226.27
_chemical_name_systematic
;
?
;
_space_group_IT_number 80
_symmetry_cell_setting tetragonal
_symmetry_space_group_name_Hall 'I 4bw'
_symmetry_space_group_name_H-M 'I 41'
_atom_sites_solution_hydrogens geom
_atom_sites_solution_primary direct
_atom_sites_solution_secondary difmap
_audit_creation_method SHELXL-97
_cell_angle_alpha 90.00
_cell_angle_beta 90.00
_cell_angle_gamma 90.00
_cell_formula_units_Z 16
_cell_length_a 19.2441(10)
_cell_length_b 19.2441(10)
_cell_length_c 14.2264(11)
_cell_measurement_reflns_used 9860
_cell_measurement_temperature 110(2)
_cell_measurement_theta_max 22.01
_cell_measurement_theta_min 2.76
_cell_volume 5268.5(6)
_computing_cell_refinement 'Bruker APEXII'
_computing_data_collection 'Bruker APEXII'
_computing_data_reduction 'Bruker SAINT'
_computing_molecular_graphics 'Bruker SHELXTL'
_computing_publication_material 'Bruker SHELXTL'
_computing_structure_refinement 'SHELXL-97 (Sheldrick, 2008)'
_computing_structure_solution 'SHELXS-97 (Sheldrick, 2008)'
_diffrn_ambient_temperature 110(2)
_diffrn_measured_fraction_theta_full 0.997
_diffrn_measured_fraction_theta_max 0.997
_diffrn_measurement_device_type 'MWPC area detector'
_diffrn_measurement_method 'phi and omega scans'
_diffrn_radiation_monochromator graphite
_diffrn_radiation_source 'fine-focus sealed tube'
_diffrn_radiation_type MoK\a
_diffrn_radiation_wavelength 0.71073
_diffrn_reflns_av_R_equivalents 0.0584
_diffrn_reflns_av_sigmaI/netI 0.0352
_diffrn_reflns_limit_h_max 26
_diffrn_reflns_limit_h_min -26
_diffrn_reflns_limit_k_max 26
_diffrn_reflns_limit_k_min -26
_diffrn_reflns_limit_l_max 19
_diffrn_reflns_limit_l_min -19
_diffrn_reflns_number 61500
_diffrn_reflns_theta_full 29.00
_diffrn_reflns_theta_max 29.00
_diffrn_reflns_theta_min 1.50
_exptl_absorpt_coefficient_mu 0.083
_exptl_absorpt_correction_T_max 0.9917
_exptl_absorpt_correction_T_min 0.9754
_exptl_absorpt_correction_type multi-scan
_exptl_absorpt_process_details sadabs
_exptl_crystal_colour 'colorless '
_exptl_crystal_density_diffrn 1.141
_exptl_crystal_density_method 'not measured'
_exptl_crystal_description 'plate '
_exptl_crystal_F_000 1952
_exptl_crystal_size_max 0.30
_exptl_crystal_size_mid 0.20
_exptl_crystal_size_min 0.10
_refine_diff_density_max 0.211
_refine_diff_density_min -0.164
_refine_diff_density_rms 0.033
_refine_ls_abs_structure_details 'Flack H D (1983), Acta Cryst. A39, 876-881'
_refine_ls_abs_structure_Flack -0.3(7)
_refine_ls_extinction_method none
_refine_ls_goodness_of_fit_ref 1.013
_refine_ls_hydrogen_treatment mixed
_refine_ls_matrix_type full
_refine_ls_number_parameters 289
_refine_ls_number_reflns 6975
_refine_ls_number_restraints 1
_refine_ls_restrained_S_all 1.013
_refine_ls_R_factor_all 0.0613
_refine_ls_R_factor_gt 0.0412
_refine_ls_shift/su_max 0.000
_refine_ls_shift/su_mean 0.000
_refine_ls_structure_factor_coef Fsqd
_refine_ls_weighting_details 'calc w=1/[\s^2^(Fo^2^)+(0.0467P)^2^+1.3463P] where P=(Fo^2^+2Fc^2^)/3'
_refine_ls_weighting_scheme calc
_refine_ls_wR_factor_gt 0.0915
_refine_ls_wR_factor_ref 0.1014
_reflns_number_gt 5420
_reflns_number_total 6975
_reflns_threshold_expression >2sigma(I)
_cod_data_source_file c2ob06692k.txt
_cod_data_source_block kb88
_cod_depositor_comments
;
The following automatic conversions were performed:

'_symmetry_cell_setting' value 'Tetragonal' changed to 'tetragonal'
according to /home/saulius/struct/CIF-dictionaries/cif_core.dic
dictionary named 'cif_core.dic' version 2.4.1 from 2010-06-29.

Automatic conversion script
Id: cif_fix_values 1715 2011-07-08 13:25:40Z adriana 
;
_cod_original_sg_symbol_H-M I4(1)
_cod_database_code 7152217

loop_
_symmetry_equiv_pos_as_xyz
'x, y, z'
'-y+1/2, x, z+3/4'
'y+1/2, -x, z+3/4'
'-x, -y, z'
'x+1/2, y+1/2, z+1/2'
'-y+1, x+1/2, z+5/4'
'y+1, -x+1/2, z+5/4'
'-x+1/2, -y+1/2, z+1/2'

loop_
_atom_site_label
_atom_site_type_symbol
_atom_site_fract_x
_atom_site_fract_y
_atom_site_fract_z
_atom_site_U_iso_or_equiv
_atom_site_adp_type
_atom_site_occupancy
_atom_site_symmetry_multiplicity
_atom_site_calc_flag
_atom_site_refinement_flags
O1A O 0.02595(6) 0.27654(6) 0.24723(8) 0.0328(3) Uani 1 1 d .
O2A O 0.32146(7) 0.35666(6) 0.27295(9) 0.0443(3) Uani 1 1 d .
O3A O 0.33678(6) 0.42677(6) 0.14669(8) 0.0371(3) Uani 1 1 d .
N1A N 0.05794(8) 0.33183(8) 0.38343(10) 0.0394(4) Uani 1 1 d .
H1AA H 0.0249 0.3146 0.4192 0.047 Uiso 1 1 calc R
N2A N 0.20586(7) 0.43685(7) 0.32906(10) 0.0331(3) Uani 1 1 d .
H2A H 0.2278 0.4485 0.3870 0.050 Uiso 1 1 d R
C1A C 0.15200(8) 0.39221(8) 0.32718(12) 0.0295(3) Uani 1 1 d .
C2A C 0.12304(8) 0.35700(8) 0.25480(12) 0.0310(3) Uani 1 1 d .
H2AA H 0.1383 0.3580 0.1913 0.037 Uiso 1 1 calc R
C3A C 0.06507(8) 0.31770(9) 0.29082(12) 0.0308(3) Uani 1 1 d .
C4A C 0.11135(10) 0.37887(10) 0.41648(13) 0.0395(4) Uani 1 1 d .
H4AA H 0.0892 0.4232 0.4377 0.047 Uiso 1 1 calc R
C5A C 0.15333(13) 0.34869(13) 0.49642(15) 0.0639(7) Uani 1 1 d .
H5AA H 0.1232 0.3419 0.5512 0.096 Uiso 1 1 calc R
H5AB H 0.1911 0.3807 0.5127 0.096 Uiso 1 1 calc R
H5AC H 0.1729 0.3039 0.4772 0.096 Uiso 1 1 calc R
C6A C 0.24414(8) 0.45335(8) 0.24485(12) 0.0321(3) Uani 1 1 d .
H6AA H 0.2621 0.5014 0.2502 0.038 Uiso 1 1 calc R
H6AB H 0.2118 0.4521 0.1907 0.038 Uiso 1 1 calc R
C7A C 0.30459(9) 0.40511(9) 0.22469(12) 0.0324(4) Uani 1 1 d .
C8A C 0.39819(10) 0.38994(10) 0.10932(15) 0.0426(4) Uani 1 1 d .
C9A C 0.45750(11) 0.39455(12) 0.17871(17) 0.0549(5) Uani 1 1 d .
H9AA H 0.4463 0.3671 0.2347 0.082 Uiso 1 1 calc R
H9AB H 0.4647 0.4432 0.1967 0.082 Uiso 1 1 calc R
H9AC H 0.4999 0.3763 0.1497 0.082 Uiso 1 1 calc R
C10A C 0.41567(12) 0.43175(14) 0.02172(18) 0.0665(7) Uani 1 1 d .
H10A H 0.3772 0.4285 -0.0232 0.100 Uiso 1 1 calc R
H10B H 0.4581 0.4132 -0.0070 0.100 Uiso 1 1 calc R
H10C H 0.4230 0.4805 0.0390 0.100 Uiso 1 1 calc R
C11A C 0.37887(13) 0.31664(13) 0.0855(2) 0.0678(7) Uani 1 1 d .
H11A H 0.3405 0.3168 0.0402 0.102 Uiso 1 1 calc R
H11B H 0.3644 0.2923 0.1428 0.102 Uiso 1 1 calc R
H11C H 0.4191 0.2929 0.0581 0.102 Uiso 1 1 calc R
O1B O 0.46527(6) 0.75372(6) -0.00225(8) 0.0344(3) Uani 1 1 d .
O2B O 0.18431(7) 0.64121(6) -0.02317(9) 0.0415(3) Uani 1 1 d .
O3B O 0.18359(6) 0.58695(6) 0.11787(8) 0.0361(3) Uani 1 1 d .
N1B N 0.43420(8) 0.69609(8) -0.13695(10) 0.0378(3) Uani 1 1 d .
H1BA H 0.4623 0.7186 -0.1751 0.045 Uiso 1 1 calc R
N2B N 0.30594(7) 0.57030(7) -0.07313(9) 0.0286(3) Uani 1 1 d .
H2B H 0.2840 0.5552 -0.1310 0.043 Uiso 1 1 d R
C1B C 0.35267(8) 0.62228(8) -0.07507(11) 0.0274(3) Uani 1 1 d .
C2B C 0.37840(8) 0.66211(8) -0.00437(11) 0.0293(3) Uani 1 1 d .
H2BA H 0.3650 0.6599 0.0599 0.035 Uiso 1 1 calc R
C3B C 0.42965(8) 0.70833(8) -0.04413(11) 0.0295(3) Uani 1 1 d .
C4B C 0.38731(8) 0.64153(9) -0.16675(12) 0.0312(4) Uani 1 1 d .
H4BA H 0.3520 0.6610 -0.2111 0.037 Uiso 1 1 calc R
C5B C 0.42512(10) 0.58128(10) -0.21324(13) 0.0439(5) Uani 1 1 d .
H5BA H 0.4461 0.5971 -0.2722 0.066 Uiso 1 1 calc R
H5BB H 0.3920 0.5438 -0.2264 0.066 Uiso 1 1 calc R
H5BC H 0.4616 0.5641 -0.1711 0.066 Uiso 1 1 calc R
C6B C 0.27007(8) 0.55355(8) 0.01279(12) 0.0307(3) Uani 1 1 d .
H6BA H 0.3031 0.5573 0.0659 0.037 Uiso 1 1 calc R
H6BB H 0.2540 0.5047 0.0097 0.037 Uiso 1 1 calc R
C7B C 0.20806(8) 0.60033(8) 0.03177(11) 0.0299(3) Uani 1 1 d .
C8B C 0.12198(9) 0.62468(9) 0.15491(12) 0.0354(4) Uani 1 1 d .
C9B C 0.05866(9) 0.60512(11) 0.09667(15) 0.0446(4) Uani 1 1 d .
H9BA H 0.0635 0.6242 0.0331 0.067 Uiso 1 1 calc R
H9BB H 0.0168 0.6242 0.1261 0.067 Uiso 1 1 calc R
H9BC H 0.0549 0.5544 0.0932 0.067 Uiso 1 1 calc R
C10B C 0.13624(11) 0.70173(11) 0.15623(17) 0.0523(5) Uani 1 1 d .
H10D H 0.1777 0.7110 0.1943 0.078 Uiso 1 1 calc R
H10E H 0.0963 0.7261 0.1834 0.078 Uiso 1 1 calc R
H10F H 0.1440 0.7182 0.0919 0.078 Uiso 1 1 calc R
C11B C 0.11492(11) 0.59590(13) 0.25347(15) 0.0575(6) Uani 1 1 d .
H11D H 0.1559 0.6087 0.2905 0.086 Uiso 1 1 calc R
H11E H 0.1111 0.5452 0.2506 0.086 Uiso 1 1 calc R
H11F H 0.0732 0.6152 0.2831 0.086 Uiso 1 1 calc R

loop_
_atom_site_aniso_label
_atom_site_aniso_U_11
_atom_site_aniso_U_22
_atom_site_aniso_U_33
_atom_site_aniso_U_23
_atom_site_aniso_U_13
_atom_site_aniso_U_12
O1A 0.0291(5) 0.0402(6) 0.0292(6) -0.0046(5) -0.0001(5) -0.0045(5)
O2A 0.0556(8) 0.0382(7) 0.0391(8) 0.0106(6) 0.0004(6) 0.0074(6)
O3A 0.0356(6) 0.0428(7) 0.0330(7) 0.0076(5) 0.0060(5) 0.0076(5)
N1A 0.0381(8) 0.0500(9) 0.0300(8) -0.0086(7) 0.0093(6) -0.0162(7)
N2A 0.0338(7) 0.0372(8) 0.0283(7) 0.0033(6) 0.0011(6) -0.0087(6)
C1A 0.0297(8) 0.0315(8) 0.0274(8) 0.0031(6) 0.0007(6) 0.0009(6)
C2A 0.0294(8) 0.0387(9) 0.0248(8) 0.0022(7) 0.0024(6) -0.0027(7)
C3A 0.0285(8) 0.0363(8) 0.0277(8) -0.0001(7) 0.0004(6) 0.0029(7)
C4A 0.0453(10) 0.0415(9) 0.0318(10) -0.0047(8) 0.0063(8) -0.0142(8)
C5A 0.0762(15) 0.0769(15) 0.0386(11) 0.0191(11) -0.0129(11) -0.0426(13)
C6A 0.0325(8) 0.0349(8) 0.0288(9) 0.0075(7) 0.0021(7) -0.0032(7)
C7A 0.0354(8) 0.0334(8) 0.0283(9) 0.0028(7) -0.0039(7) -0.0038(7)
C8A 0.0372(10) 0.0457(11) 0.0450(11) -0.0007(9) 0.0039(8) 0.0103(8)
C9A 0.0421(11) 0.0560(12) 0.0668(15) 0.0024(11) -0.0030(10) 0.0087(9)
C10A 0.0540(13) 0.0888(18) 0.0568(14) 0.0185(13) 0.0227(11) 0.0248(12)
C11A 0.0598(14) 0.0631(14) 0.0805(18) -0.0275(14) 0.0121(13) 0.0023(11)
O1B 0.0378(6) 0.0359(6) 0.0295(6) -0.0067(5) 0.0034(5) -0.0086(5)
O2B 0.0486(7) 0.0447(7) 0.0311(7) 0.0070(6) 0.0024(6) 0.0124(6)
O3B 0.0334(6) 0.0458(7) 0.0291(6) 0.0084(5) 0.0067(5) 0.0089(5)
N1B 0.0449(8) 0.0438(8) 0.0248(7) -0.0020(6) 0.0043(6) -0.0165(7)
N2B 0.0276(6) 0.0355(7) 0.0227(7) -0.0006(6) 0.0003(5) -0.0041(5)
C1B 0.0249(7) 0.0306(8) 0.0267(8) 0.0004(6) -0.0004(6) 0.0029(6)
C2B 0.0312(8) 0.0345(8) 0.0222(8) -0.0019(7) 0.0028(6) -0.0028(6)
C3B 0.0308(8) 0.0309(8) 0.0268(8) -0.0024(6) 0.0005(6) 0.0001(6)
C4B 0.0317(8) 0.0388(9) 0.0232(8) -0.0022(7) -0.0006(6) -0.0072(7)
C5B 0.0346(9) 0.0565(11) 0.0407(10) -0.0188(9) 0.0095(8) -0.0091(8)
C6B 0.0289(8) 0.0341(8) 0.0290(9) 0.0040(7) 0.0026(6) -0.0001(6)
C7B 0.0325(8) 0.0315(8) 0.0258(8) 0.0011(6) -0.0019(7) -0.0012(6)
C8B 0.0309(8) 0.0438(9) 0.0314(9) 0.0016(7) 0.0039(7) 0.0079(7)
C9B 0.0343(9) 0.0507(11) 0.0488(11) -0.0085(9) 0.0014(9) 0.0073(8)
C10B 0.0515(12) 0.0484(11) 0.0570(13) -0.0172(10) 0.0139(10) -0.0029(9)
C11B 0.0450(11) 0.0891(17) 0.0385(11) 0.0157(11) 0.0147(9) 0.0217(11)

loop_
_atom_type_symbol
_atom_type_description
_atom_type_scat_dispersion_real
_atom_type_scat_dispersion_imag
_atom_type_scat_source
C C 0.0033 0.0016 'International Tables Vol C Tables 4.2.6.8 and 6.1.1.4'
H H 0.0000 0.0000 'International Tables Vol C Tables 4.2.6.8 and 6.1.1.4'
N N 0.0061 0.0033 'International Tables Vol C Tables 4.2.6.8 and 6.1.1.4'
O O 0.0106 0.0060 'International Tables Vol C Tables 4.2.6.8 and 6.1.1.4'

loop_
_geom_angle_atom_site_label_1
_geom_angle_atom_site_label_2
_geom_angle_atom_site_label_3
_geom_angle
C7A O3A C8A 121.32(14)
C3A N1A C4A 111.72(15)
C3A N1A H1AA 124.1
C4A N1A H1AA 124.1
C1A N2A C6A 121.16(14)
C1A N2A H2A 120.6
C6A N2A H2A 116.1
N2A C1A C2A 130.68(15)
N2A C1A C4A 119.29(15)
C2A C1A C4A 109.93(14)
C1A C2A C3A 108.12(15)
C1A C2A H2AA 125.9
C3A C2A H2AA 125.9
O1A C3A N1A 123.15(16)
O1A C3A C2A 128.24(15)
N1A C3A C2A 108.62(15)
N1A C4A C5A 112.56(16)
N1A C4A C1A 101.55(14)
C5A C4A C1A 114.86(16)
N1A C4A H4AA 109.2
C5A C4A H4AA 109.2
C1A C4A H4AA 109.2
C4A C5A H5AA 109.5
C4A C5A H5AB 109.5
H5AA C5A H5AB 109.5
C4A C5A H5AC 109.5
H5AA C5A H5AC 109.5
H5AB C5A H5AC 109.5
N2A C6A C7A 114.49(14)
N2A C6A H6AA 108.6
C7A C6A H6AA 108.6
N2A C6A H6AB 108.6
C7A C6A H6AB 108.6
H6AA C6A H6AB 107.6
O2A C7A O3A 126.18(16)
O2A C7A C6A 125.03(16)
O3A C7A C6A 108.76(14)
O3A C8A C11A 109.55(16)
O3A C8A C9A 109.93(17)
C11A C8A C9A 112.97(19)
O3A C8A C10A 102.60(15)
C11A C8A C10A 111.6(2)
C9A C8A C10A 109.69(18)
C8A C9A H9AA 109.5
C8A C9A H9AB 109.5
H9AA C9A H9AB 109.5
C8A C9A H9AC 109.5
H9AA C9A H9AC 109.5
H9AB C9A H9AC 109.5
C8A C10A H10A 109.5
C8A C10A H10B 109.5
H10A C10A H10B 109.5
C8A C10A H10C 109.5
H10A C10A H10C 109.5
H10B C10A H10C 109.5
C8A C11A H11A 109.5
C8A C11A H11B 109.5
H11A C11A H11B 109.5
C8A C11A H11C 109.5
H11A C11A H11C 109.5
H11B C11A H11C 109.5
C7B O3B C8B 120.76(13)
C3B N1B C4B 111.97(14)
C3B N1B H1BA 124.0
C4B N1B H1BA 124.0
C1B N2B C6B 120.28(13)
C1B N2B H2B 119.7
C6B N2B H2B 116.4
N2B C1B C2B 130.41(15)
N2B C1B C4B 119.67(14)
C2B C1B C4B 109.87(13)
C1B C2B C3B 107.86(14)
C1B C2B H2BA 126.1
C3B C2B H2BA 126.1
O1B C3B N1B 123.40(15)
O1B C3B C2B 127.85(15)
N1B C3B C2B 108.75(14)
N1B C4B C1B 101.54(13)
N1B C4B C5B 112.47(14)
C1B C4B C5B 113.56(15)
N1B C4B H4BA 109.7
C1B C4B H4BA 109.7
C5B C4B H4BA 109.7
C4B C5B H5BA 109.5
C4B C5B H5BB 109.5
H5BA C5B H5BB 109.5
C4B C5B H5BC 109.5
H5BA C5B H5BC 109.5
H5BB C5B H5BC 109.5
N2B C6B C7B 113.25(13)
N2B C6B H6BA 108.9
C7B C6B H6BA 108.9
N2B C6B H6BB 108.9
C7B C6B H6BB 108.9
H6BA C6B H6BB 107.7
O2B C7B O3B 126.08(15)
O2B C7B C6B 124.90(15)
O3B C7B C6B 109.00(13)
O3B C8B C10B 109.85(14)
O3B C8B C11B 102.77(14)
C10B C8B C11B 111.38(18)
O3B C8B C9B 108.96(14)
C10B C8B C9B 113.32(16)
C11B C8B C9B 110.01(17)
C8B C9B H9BA 109.5
C8B C9B H9BB 109.5
H9BA C9B H9BB 109.5
C8B C9B H9BC 109.5
H9BA C9B H9BC 109.5
H9BB C9B H9BC 109.5
C8B C10B H10D 109.5
C8B C10B H10E 109.5
H10D C10B H10E 109.5
C8B C10B H10F 109.5
H10D C10B H10F 109.5
H10E C10B H10F 109.5
C8B C11B H11D 109.5
C8B C11B H11E 109.5
H11D C11B H11E 109.5
C8B C11B H11F 109.5
H11D C11B H11F 109.5
H11E C11B H11F 109.5

loop_
_geom_bond_atom_site_label_1
_geom_bond_atom_site_label_2
_geom_bond_distance
O1A C3A 1.256(2)
O2A C7A 1.203(2)
O3A C7A 1.337(2)
O3A C8A 1.477(2)
N1A C3A 1.352(2)
N1A C4A 1.448(2)
N1A H1AA 0.8800
N2A C1A 1.346(2)
N2A C6A 1.442(2)
N2A H2A 0.9523
C1A C2A 1.353(2)
C1A C4A 1.514(2)
C2A C3A 1.442(2)
C2A H2AA 0.9500
C4A C5A 1.511(3)
C4A H4AA 1.0000
C5A H5AA 0.9800
C5A H5AB 0.9800
C5A H5AC 0.9800
C6A C7A 1.516(2)
C6A H6AA 0.9900
C6A H6AB 0.9900
C8A C11A 1.498(3)
C8A C9A 1.512(3)
C8A C10A 1.521(3)
C9A H9AA 0.9800
C9A H9AB 0.9800
C9A H9AC 0.9800
C10A H10A 0.9800
C10A H10B 0.9800
C10A H10C 0.9800
C11A H11A 0.9800
C11A H11B 0.9800
C11A H11C 0.9800
O1B C3B 1.260(2)
O2B C7B 1.1995(19)
O3B C7B 1.337(2)
O3B C8B 1.487(2)
N1B C3B 1.344(2)
N1B C4B 1.448(2)
N1B H1BA 0.8800
N2B C1B 1.345(2)
N2B C6B 1.440(2)
N2B H2B 0.9695
C1B C2B 1.358(2)
C1B C4B 1.511(2)
C2B C3B 1.444(2)
C2B H2BA 0.9500
C4B C5B 1.520(2)
C4B H4BA 1.0000
C5B H5BA 0.9800
C5B H5BB 0.9800
C5B H5BC 0.9800
C6B C7B 1.519(2)
C6B H6BA 0.9900
C6B H6BB 0.9900
C8B C10B 1.508(3)
C8B C11B 1.514(3)
C8B C9B 1.521(3)
C9B H9BA 0.9800
C9B H9BB 0.9800
C9B H9BC 0.9800
C10B H10D 0.9800
C10B H10E 0.9800
C10B H10F 0.9800
C11B H11D 0.9800
C11B H11E 0.9800
C11B H11F 0.9800

loop_
_geom_torsion_atom_site_label_1
_geom_torsion_atom_site_label_2
_geom_torsion_atom_site_label_3
_geom_torsion_atom_site_label_4
_geom_torsion
C6A N2A C1A C2A -1.2(3)
C6A N2A C1A C4A -177.33(15)
N2A C1A C2A C3A -178.30(17)
C4A C1A C2A C3A -1.91(19)
C4A N1A C3A O1A 177.86(16)
C4A N1A C3A C2A -2.1(2)
C1A C2A C3A O1A -177.46(16)
C1A C2A C3A N1A 2.51(19)
C3A N1A C4A C5A -122.40(19)
C3A N1A C4A C1A 0.94(19)
N2A C1A C4A N1A 177.53(15)
C2A C1A C4A N1A 0.67(19)
N2A C1A C4A C5A -60.7(2)
C2A C1A C4A C5A 122.42(17)
C1A N2A C6A C7A -88.66(19)
C8A O3A C7A O2A 1.8(3)
C8A O3A C7A C6A 179.85(15)
N2A C6A C7A O2A -0.3(3)
N2A C6A C7A O3A -178.43(13)
C7A O3A C8A C11A 60.6(2)
C7A O3A C8A C9A -64.1(2)
C7A O3A C8A C10A 179.28(17)
C6B N2B C1B C2B 5.8(3)
C6B N2B C1B C4B -177.04(14)
N2B C1B C2B C3B 177.40(15)
C4B C1B C2B C3B 0.06(18)
C4B N1B C3B O1B -179.70(15)
C4B N1B C3B C2B -0.1(2)
C1B C2B C3B O1B 179.60(16)
C1B C2B C3B N1B 0.02(19)
C3B N1B C4B C1B 0.12(18)
C3B N1B C4B C5B -121.61(17)
N2B C1B C4B N1B -177.78(13)
C2B C1B C4B N1B -0.11(18)
N2B C1B C4B C5B -56.8(2)
C2B C1B C4B C5B 120.87(16)
C1B N2B C6B C7B 81.96(18)
C8B O3B C7B O2B -0.9(3)
C8B O3B C7B C6B -179.18(13)
N2B C6B C7B O2B 9.6(2)
N2B C6B C7B O3B -172.19(13)
C7B O3B C8B C10B -59.1(2)
C7B O3B C8B C11B -177.69(17)
C7B O3B C8B C9B 65.6(2)
